data_4038360
loop_
_publ_author_name
'Higgins, Tyler'
'Winkler, Jeffrey D.'

_publ_section_title
;
 Synthesis and Applications of the C2-Symmetrical Diamine,
 2,7-diazabicyclo[4.4.1]undecane.
;
_journal_name_full 'The Journal of organic chemistry'
_journal_paper_doi 10.1021/acs.joc.0c00829
_journal_year 2020
_chemical_absolute_configuration ad
_chemical_formula_moiety 'C11 H22 Cl2 N2 Pd, C H Cl3'
_chemical_formula_sum 'C12 H23 Cl5 N2 Pd'
_chemical_formula_weight 478.97
_space_group_crystal_system orthorhombic
_space_group_IT_number 29
_space_group_name_Hall 'P 2c -2ac'
_space_group_name_H-M_alt 'P c a 21'
_atom_sites_solution_hydrogens geom
_atom_sites_solution_primary dual
_audit_creation_date 2017-03-30
_audit_creation_method
;
Olex2 1.2
(compiled 2016.09.09 svn.r3337 for OlexSys, GUI svn.r5227)
;
_cell_angle_alpha 90
_cell_angle_beta 90
_cell_angle_gamma 90
_cell_formula_units_Z 4
_cell_length_a 13.6817(4)
_cell_length_b 7.8188(2)
_cell_length_c 16.3276(5)
_cell_measurement_reflns_used 9888
_cell_measurement_temperature 100
_cell_measurement_theta_max 27.51
_cell_measurement_theta_min 3.23
_cell_volume 1746.64(9)
_computing_data_collection 'Bruker APEX3 v2016.1-0'
_computing_data_reduction 'Bruker SAINT v8.37A'
_computing_publication_material 'Olex2 (Dolomanov et al., 2009)'
_computing_structure_refinement 'XL (Sheldrick, 2008)'
_computing_structure_solution 'XT (Sheldrick, 2015)'
_diffrn_ambient_temperature 100
_diffrn_measured_fraction_theta_full 0.999
_diffrn_measured_fraction_theta_max 0.998
_diffrn_measurement_device 'CMOS area detector'
_diffrn_measurement_device_type 'Bruker D8QUEST'
_diffrn_measurement_method '\w and \f scans'
_diffrn_radiation_monochromator graphite
_diffrn_radiation_type MoK\a
_diffrn_radiation_wavelength 0.71073
_diffrn_reflns_av_R_equivalents 0.0423
_diffrn_reflns_av_unetI/netI 0.0260
_diffrn_reflns_Laue_measured_fraction_full 0.999
_diffrn_reflns_Laue_measured_fraction_max 0.998
_diffrn_reflns_limit_h_max 17
_diffrn_reflns_limit_h_min -17
_diffrn_reflns_limit_k_max 9
_diffrn_reflns_limit_k_min -10
_diffrn_reflns_limit_l_max 21
_diffrn_reflns_limit_l_min -21
_diffrn_reflns_number 25696
_diffrn_reflns_point_group_measured_fraction_full 0.996
_diffrn_reflns_point_group_measured_fraction_max 0.994
_diffrn_reflns_theta_full 25.242
_diffrn_reflns_theta_max 27.524
_diffrn_reflns_theta_min 2.978
_diffrn_source 'sealed tube'
_exptl_absorpt_coefficient_mu 1.819
_exptl_absorpt_correction_T_max 0.7456
_exptl_absorpt_correction_T_min 0.6018
_exptl_absorpt_correction_type multi-scan
_exptl_absorpt_process_details 'SADABS v2014/5'
_exptl_crystal_colour orange
_exptl_crystal_density_diffrn 1.821
_exptl_crystal_description prism
_exptl_crystal_F_000 960
_exptl_crystal_size_max 0.45
_exptl_crystal_size_mid 0.18
_exptl_crystal_size_min 0.10
_refine_diff_density_max 0.377
_refine_diff_density_min -0.634
_refine_diff_density_rms 0.077
_refine_ls_abs_structure_details
;
 Flack x determined using 1794 quotients [(I+)-(I-)]/[(I+)+(I-)]
 (Parsons, Flack and Wagner, Acta Cryst. B69 (2013) 249-259).
;
_refine_ls_abs_structure_Flack -0.020(13)
_refine_ls_goodness_of_fit_ref 1.105
_refine_ls_hydrogen_treatment constr
_refine_ls_matrix_type full
_refine_ls_number_parameters 183
_refine_ls_number_reflns 3993
_refine_ls_number_restraints 1
_refine_ls_restrained_S_all 1.105
_refine_ls_R_factor_all 0.0200
_refine_ls_R_factor_gt 0.0183
_refine_ls_shift/su_max 0.001
_refine_ls_shift/su_mean 0.000
_refine_ls_structure_factor_coef Fsqd
_refine_ls_weighting_details 'w=1/[\s^2^(Fo^2^)+(0.0157P)^2^+0.3479P] where P=(Fo^2^+2Fc^2^)/3'
_refine_ls_weighting_scheme calc
_refine_ls_wR_factor_gt 0.0394
_refine_ls_wR_factor_ref 0.0399
_reflns_Friedel_coverage 0.922
_reflns_Friedel_fraction_full 0.993
_reflns_Friedel_fraction_max 0.989
_reflns_number_gt 3858
_reflns_number_total 3993
_reflns_threshold_expression 'I > 2\s(I)'
_cod_data_source_file jo0c00829_si_006.cif
_cod_data_source_block 2077
_cod_database_code 4038360

loop_
_space_group_symop_operation_xyz
'x, y, z'
'-x, -y, z+1/2'
'x+1/2, -y, z'
'-x+1/2, y, z+1/2'

loop_
_atom_site_label
_atom_site_type_symbol
_atom_site_fract_x
_atom_site_fract_y
_atom_site_fract_z
_atom_site_U_iso_or_equiv
_atom_site_adp_type
_atom_site_occupancy
_atom_site_site_symmetry_order
_atom_site_calc_flag
_atom_site_refinement_flags_posn
_atom_site_refinement_flags_adp
_atom_site_refinement_flags_occupancy
_atom_site_disorder_assembly
_atom_site_disorder_group
Pd1 Pd 0.83050(2) 0.36754(2) 0.39573(2) 0.00759(6) Uani 1 1 d . . . . .
Cl1 Cl 0.95591(5) 0.16845(9) 0.41014(5) 0.01216(16) Uani 1 1 d . . . . .
Cl2 Cl 0.87391(7) 0.38544(11) 0.25887(5) 0.01719(18) Uani 1 1 d . . . . .
N1 N 0.8012(2) 0.3632(3) 0.52327(17) 0.0110(5) Uani 1 1 d . . . . .
N11 N 0.7034(2) 0.5183(3) 0.37989(16) 0.0116(6) Uani 1 1 d . . . . .
C2 C 0.7438(2) 0.2029(4) 0.5390(2) 0.0133(6) Uani 1 1 d . . . . .
H2a H 0.7025 0.2207 0.5866 0.018 Uiso 1 1 calc R . . . .
H2b H 0.7888 0.1110 0.5519 0.018 Uiso 1 1 calc R . . . .
C3 C 0.6797(2) 0.1478(4) 0.4670(2) 0.0151(7) Uani 1 1 d . . . . .
H3a H 0.6477 0.0416 0.4819 0.020 Uiso 1 1 calc R . . . .
H3b H 0.7224 0.1231 0.4211 0.020 Uiso 1 1 calc R . . . .
C4 C 0.6005(2) 0.2731(4) 0.4373(2) 0.0151(7) Uani 1 1 d . . . . .
H4a H 0.5837 0.2423 0.3815 0.020 Uiso 1 1 calc R . . . .
H4b H 0.5426 0.2548 0.4705 0.020 Uiso 1 1 calc R . . . .
C5 C 0.6236(2) 0.4644(4) 0.4386(2) 0.0122(7) Uani 1 1 d . . . . .
H5 H 0.5641 0.5225 0.4203 0.016 Uiso 1 1 calc R . . . .
C6 C 0.6419(3) 0.5249(5) 0.5260(2) 0.0140(7) Uani 1 1 d . . . . .
H6a H 0.6192 0.6421 0.5306 0.019 Uiso 1 1 calc R . . . .
H6b H 0.6022 0.4560 0.5626 0.019 Uiso 1 1 calc R . . . .
C7 C 0.7471(2) 0.5178(4) 0.5557(2) 0.0128(7) Uani 1 1 d . . . . .
H7 H 0.7442 0.5046 0.6154 0.017 Uiso 1 1 calc R . . . .
C8 C 0.7990(3) 0.6891(4) 0.5393(2) 0.0174(7) Uani 1 1 d . . . . .
H8a H 0.7608 0.7798 0.5642 0.023 Uiso 1 1 calc R . . . .
H8b H 0.8620 0.6868 0.5666 0.023 Uiso 1 1 calc R . . . .
C9 C 0.8154(2) 0.7336(4) 0.4497(2) 0.0157(7) Uani 1 1 d . . . . .
H9a H 0.8335 0.8534 0.4465 0.021 Uiso 1 1 calc R . . . .
H9b H 0.8708 0.6677 0.4301 0.021 Uiso 1 1 calc R . . . .
C10 C 0.7309(2) 0.7040(4) 0.3917(3) 0.0152(6) Uani 1 1 d . . . . .
H10a H 0.6743 0.7652 0.4122 0.020 Uiso 1 1 calc R . . . .
H10b H 0.7474 0.7524 0.3388 0.020 Uiso 1 1 calc R . . . .
C12 C 0.8934(3) 0.3540(5) 0.5722(2) 0.0160(7) Uani 1 1 d . . . . .
H12a H 0.9279 0.2509 0.5586 0.024 Uiso 1 1 calc GR . . . .
H12b H 0.8778 0.3539 0.6295 0.024 Uiso 1 1 calc GR . . . .
H12c H 0.9336 0.4511 0.5598 0.024 Uiso 1 1 calc GR . . . .
C13 C 0.6605(3) 0.5019(5) 0.2960(2) 0.0174(8) Uani 1 1 d . . . . .
H13a H 0.7057 0.5463 0.2564 0.026 Uiso 1 1 calc GR . . . .
H13b H 0.6005 0.5652 0.2933 0.026 Uiso 1 1 calc GR . . . .
H13c H 0.6478 0.3836 0.2844 0.026 Uiso 1 1 calc GR . . . .
Cl3 Cl 0.55333(6) -0.19836(11) 0.73748(6) 0.02029(18) Uani 1 1 d . . . . .
Cl4 Cl 0.51433(7) 0.06297(12) 0.61671(5) 0.02214(19) Uani 1 1 d . . . . .
Cl5 Cl 0.37053(6) -0.00923(11) 0.74109(6) 0.02073(18) Uani 1 1 d . . . . .
C14 C 0.4969(3) 0.0019(4) 0.7197(2) 0.0161(7) Uani 1 1 d . . . . .
H14 H 0.5269 0.0878 0.7554 0.021 Uiso 1 1 calc R . . . .

loop_
_atom_site_aniso_label
_atom_site_aniso_U_11
_atom_site_aniso_U_22
_atom_site_aniso_U_33
_atom_site_aniso_U_23
_atom_site_aniso_U_13
_atom_site_aniso_U_12
Pd1 0.00777(10) 0.00714(10) 0.00784(10) 0.00041(11) 0.00104(11) 0.00131(7)
Cl1 0.0115(3) 0.0110(3) 0.0139(4) 0.0000(3) 0.0013(3) 0.0037(2)
Cl2 0.0214(5) 0.0191(4) 0.0111(4) 0.0035(3) 0.0057(3) 0.0072(3)
N1 0.0107(14) 0.0115(14) 0.0106(14) 0.0007(10) 0.0001(11) 0.0018(10)
N11 0.0115(12) 0.0117(13) 0.0117(16) 0.0011(10) 0.0003(11) 0.0021(10)
C2 0.0124(16) 0.0147(16) 0.0128(16) 0.0040(13) -0.0003(13) -0.0005(12)
C3 0.0167(17) 0.0119(17) 0.0167(18) -0.0007(13) 0.0024(14) -0.0029(13)
C4 0.0128(16) 0.0175(18) 0.0150(17) 0.0000(13) -0.0024(13) -0.0035(13)
C5 0.0072(16) 0.0157(17) 0.0136(17) 0.0002(13) 0.0000(12) 0.0023(12)
C6 0.0138(17) 0.0154(18) 0.0128(17) -0.0001(14) 0.0022(14) 0.0041(13)
C7 0.0129(16) 0.0156(16) 0.0099(16) -0.0042(13) 0.0005(13) 0.0019(13)
C8 0.0173(17) 0.0136(17) 0.0213(19) -0.0048(14) -0.0046(15) -0.0006(13)
C9 0.0152(17) 0.0063(15) 0.0254(19) -0.0005(13) 0.0003(14) -0.0001(12)
C10 0.0162(15) 0.0103(14) 0.0191(16) 0.0013(17) 0.0032(17) 0.0012(11)
C12 0.0126(17) 0.0218(19) 0.0136(17) -0.0016(14) -0.0032(13) 0.0035(14)
C13 0.0170(19) 0.022(2) 0.0136(18) 0.0006(15) -0.0049(14) 0.0023(14)
Cl3 0.0209(4) 0.0199(4) 0.0200(4) 0.0025(3) 0.0000(4) 0.0031(3)
Cl4 0.0247(5) 0.0266(5) 0.0151(4) 0.0061(4) 0.0014(4) -0.0073(4)
Cl5 0.0201(4) 0.0211(4) 0.0210(4) -0.0011(4) 0.0062(4) 0.0022(3)
C14 0.0198(18) 0.0135(17) 0.0151(17) -0.0020(13) 0.0001(14) -0.0024(13)

loop_
_atom_type_symbol
_atom_type_description
_atom_type_scat_dispersion_real
_atom_type_scat_dispersion_imag
_atom_type_scat_source
C C 0.0033 0.0016 'International Tables Vol C Tables 4.2.6.8 and 6.1.1.4'
H H 0.0000 0.0000 'International Tables Vol C Tables 4.2.6.8 and 6.1.1.4'
Cl Cl 0.1484 0.1585 'International Tables Vol C Tables 4.2.6.8 and 6.1.1.4'
N N 0.0061 0.0033 'International Tables Vol C Tables 4.2.6.8 and 6.1.1.4'
Pd Pd -0.9988 1.0072 'International Tables Vol C Tables 4.2.6.8 and 6.1.1.4'

loop_
_geom_angle_atom_site_label_1
_geom_angle_atom_site_label_2
_geom_angle_atom_site_label_3
_geom_angle
_geom_angle_site_symmetry_1
_geom_angle_site_symmetry_3
_geom_angle_publ_flag
Cl2 Pd1 Cl1 87.07(3) . . ?
N1 Pd1 Cl1 91.67(8) . . ?
N1 Pd1 Cl2 175.26(8) . . ?
N11 Pd1 Cl1 171.88(8) . . ?
N11 Pd1 Cl2 93.39(7) . . ?
N11 Pd1 N1 88.50(10) . . ?
C2 N1 Pd1 106.29(19) . . ?
C2 N1 C7 110.5(3) . . ?
C7 N1 Pd1 115.0(2) . . ?
C12 N1 Pd1 111.5(2) . . ?
C12 N1 C2 108.1(3) . . ?
C12 N1 C7 105.3(3) . . ?
C5 N11 Pd1 111.10(19) . . ?
C10 N11 Pd1 108.36(18) . . ?
C10 N11 C5 111.5(2) . . ?
C13 N11 Pd1 112.7(2) . . ?
C13 N11 C5 105.9(3) . . ?
C13 N11 C10 107.3(3) . . ?
N1 C2 C3 113.8(3) . . ?
C2 C3 C4 117.8(3) . . ?
C5 C4 C3 118.2(3) . . ?
N11 C5 C4 114.4(3) . . ?
N11 C5 C6 112.9(3) . . ?
C6 C5 C4 110.5(3) . . ?
C7 C6 C5 116.3(3) . . ?
N1 C7 C6 112.4(3) . . ?
N1 C7 C8 114.1(3) . . ?
C6 C7 C8 110.5(3) . . ?
C9 C8 C7 115.8(3) . . ?
C10 C9 C8 117.0(3) . . ?
N11 C10 C9 114.6(3) . . ?
Cl4 C14 Cl3 109.70(19) . . ?
Cl4 C14 Cl5 109.5(2) . . ?
Cl5 C14 Cl3 110.54(19) . . ?

loop_
_geom_bond_atom_site_label_1
_geom_bond_atom_site_label_2
_geom_bond_distance
_geom_bond_site_symmetry_2
_geom_bond_publ_flag
Pd1 Cl1 2.3286(7) . ?
Pd1 Cl2 2.3164(9) . ?
Pd1 N1 2.121(3) . ?
Pd1 N11 2.117(3) . ?
N1 C2 1.502(4) . ?
N1 C7 1.514(4) . ?
N1 C12 1.494(4) . ?
N11 C5 1.512(4) . ?
N11 C10 1.512(4) . ?
N11 C13 1.496(4) . ?
C2 C3 1.528(5) . ?
C3 C4 1.539(5) . ?
C4 C5 1.529(5) . ?
C5 C6 1.524(5) . ?
C6 C7 1.520(5) . ?
C7 C8 1.540(5) . ?
C8 C9 1.522(5) . ?
C9 C10 1.513(5) . ?
Cl3 C14 1.770(4) . ?
Cl4 C14 1.764(4) . ?
Cl5 C14 1.766(4) . ?
